data_2219432
loop_
_publ_author_name
'Liu, Hongling'
'Wang, Daqi'

_publ_section_title
;<i>catena</i>-Poly[[[\m-cyanido-1:2\k^2^<i>C</i>:<i>N</i>-tricyanido-1\k^3^<i>C</i>-bis(ethylenediamine)-2\k^4^<i>N</i>,<i>N</i>'-copper(II)iron(II)]-\m-cyanido-\k^2^<i>C</i>:<i>N</i>-[bis(ethylenediamine-\k^2^<i>N</i>,<i>N</i>')copper(II)]-\m-cyanido-\k^2^<i>N</i>:<i>C</i>]
 4.5-hydrate]
;
_journal_coeditor_code SJ2512
_journal_issue 9
_journal_name_full 'Acta Crystallographica Section E'
_journal_page_first m1148
_journal_page_last m1149
_journal_paper_doi 10.1107/S1600536808023830
_journal_volume 64
_journal_year 2008
_chemical_formula_iupac '[Cu2 Fe (C N)6 (C2 H8 N2)4], 4.5H2 O'
_chemical_formula_moiety 'C14 H32 Cu2 Fe N14, 4.5(H2 O)'
_chemical_formula_sum 'C14 H41 Cu2 Fe N14 O4.5'
_chemical_formula_weight 660.56
_chemical_name_systematic
;
<i>catena</i>-Poly[[[\m-cyanido-1:2\k^2^C:N-tricyanido-1\k^3^<i>C</i>-
bis(ethylenediamine)-2\k^4^N,N'-copper(II)iron(II)]-\m-cyanido-\k^2^C:N-
[bis(ethylenediamine-\k^2^N,N')copper(II)]-\m-cyanido-\k^2^N:C] 4.5-hydrate]
;
_space_group_IT_number 15
_symmetry_cell_setting monoclinic
_symmetry_space_group_name_Hall '-C 2yc'
_symmetry_space_group_name_H-M 'C 1 2/c 1'
_atom_sites_solution_hydrogens geom
_atom_sites_solution_primary direct
_atom_sites_solution_secondary difmap
_audit_creation_method SHELXL-97
_cell_angle_alpha 90.00
_cell_angle_beta 93.547(8)
_cell_angle_gamma 90.00
_cell_formula_units_Z 8
_cell_length_a 13.481(7)
_cell_length_b 13.497(7)
_cell_length_c 31.069(15)
_cell_measurement_reflns_used 1697
_cell_measurement_temperature 298(2)
_cell_measurement_theta_max 20.187
_cell_measurement_theta_min 2.264
_cell_volume 5642(5)
_computing_cell_refinement 'SAINT (Bruker, 1997)'
_computing_data_collection 'SMART (Bruker, 1997)'
_computing_data_reduction 'SAINT (Bruker, 1997)'
_computing_molecular_graphics 'SHELXTL (Sheldrick, 2008)'
_computing_publication_material 'SHELXTL (Sheldrick, 2008)'
_computing_structure_refinement 'SHELXL97 (Sheldrick, 2008)'
_computing_structure_solution 'SHELXS97 (Sheldrick, 2008)'
_diffrn_ambient_temperature 298(2)
_diffrn_measured_fraction_theta_full 1.000
_diffrn_measured_fraction_theta_max 1.000
_diffrn_measurement_device_type 'Bruker SMART CCD area detector'
_diffrn_measurement_method '\f and \w scans'
_diffrn_radiation_monochromator graphite
_diffrn_radiation_source 'fine-focus sealed tube'
_diffrn_radiation_type MoK\a
_diffrn_radiation_wavelength 0.71073
_diffrn_reflns_av_R_equivalents 0.0744
_diffrn_reflns_av_sigmaI/netI 0.1145
_diffrn_reflns_limit_h_max 16
_diffrn_reflns_limit_h_min -16
_diffrn_reflns_limit_k_max 16
_diffrn_reflns_limit_k_min -11
_diffrn_reflns_limit_l_max 36
_diffrn_reflns_limit_l_min -32
_diffrn_reflns_number 14631
_diffrn_reflns_theta_full 25.03
_diffrn_reflns_theta_max 25.03
_diffrn_reflns_theta_min 1.31
_diffrn_standards_number 0
_exptl_absorpt_coefficient_mu 2.050
_exptl_absorpt_correction_T_max 0.8370
_exptl_absorpt_correction_T_min 0.6282
_exptl_absorpt_correction_type multi-scan
_exptl_absorpt_process_details '(SADABS; Bruker, 1997)'
_exptl_crystal_colour blue
_exptl_crystal_density_diffrn 1.555
_exptl_crystal_density_method 'not measured'
_exptl_crystal_description block
_exptl_crystal_F_000 2744
_exptl_crystal_size_max 0.25
_exptl_crystal_size_mid 0.15
_exptl_crystal_size_min 0.09
_refine_diff_density_max 0.668
_refine_diff_density_min -0.469
_refine_ls_extinction_method none
_refine_ls_goodness_of_fit_ref 1.001
_refine_ls_hydrogen_treatment mixed
_refine_ls_matrix_type full
_refine_ls_number_parameters 348
_refine_ls_number_reflns 4993
_refine_ls_number_restraints 15
_refine_ls_restrained_S_all 1.002
_refine_ls_R_factor_all 0.1208
_refine_ls_R_factor_gt 0.0465
_refine_ls_shift/su_max 0.001
_refine_ls_shift/su_mean <0.001
_refine_ls_structure_factor_coef Fsqd
_refine_ls_weighting_details 'calc w=1/[\s^2^(Fo^2^)] where P=(Fo^2^+2Fc^2^)/3'
_refine_ls_weighting_scheme calc
_refine_ls_wR_factor_gt 0.0621
_refine_ls_wR_factor_ref 0.0698
_reflns_number_gt 2395
_reflns_number_total 4993
_reflns_threshold_expression I>2\s(I)
_cod_data_source_file sj2512.cif
_cod_data_source_block I
_cod_original_sg_symbol_H-M 'C 2/c'
_cod_original_formula_sum 'C14 H41 Cu2 Fe1 N14 O4.5'
_cod_database_code 2219432
_cod_database_fobs_code 2219432

loop_
_symmetry_equiv_pos_as_xyz
'x, y, z'
'-x, y, -z+1/2'
'x+1/2, y+1/2, z'
'-x+1/2, y+1/2, -z+1/2'
'-x, -y, -z'
'x, -y, z-1/2'
'-x+1/2, -y+1/2, -z'
'x+1/2, -y+1/2, z-1/2'

loop_
_atom_site_type_symbol
_atom_site_label
_atom_site_fract_x
_atom_site_fract_y
_atom_site_fract_z
_atom_site_U_iso_or_equiv
_atom_site_adp_type
_atom_site_calc_flag
_atom_site_refinement_flags
_atom_site_occupancy
Cu Cu1 0.14883(5) 0.38885(6) 0.37321(2) 0.0446(2) Uani d . 1
Cu Cu2 0.63210(5) 0.39053(6) 0.38794(2) 0.0494(2) Uani d . 1
Fe Fe1 0.38981(6) 0.64597(6) 0.37999(3) 0.0328(2) Uani d . 1
N N1 0.1742(3) 0.2994(4) 0.32332(16) 0.0728(17) Uani d . 1
H H1A 0.2253 0.2584 0.3305 0.087 Uiso calc R 1
H H1B 0.1200 0.2624 0.3164 0.087 Uiso calc R 1
N N2 0.1342(3) 0.4945(3) 0.32725(16) 0.0562(15) Uani d . 1
H H2A 0.0791 0.5306 0.3307 0.067 Uiso calc RD 1
H H2B 0.1870 0.5354 0.3292 0.067 Uiso calc R 1
N N3 0.1608(3) 0.2829(3) 0.41874(14) 0.0465(13) Uani d . 1
H H3A 0.1094 0.2405 0.4153 0.056 Uiso calc R 1
H H3B 0.2175 0.2486 0.4165 0.056 Uiso calc R 1
N N4 0.1050(3) 0.4741(3) 0.42098(14) 0.0552(15) Uani d . 1
H H4A 0.1531 0.5178 0.4289 0.066 Uiso calc R 1
H H4B 0.0502 0.5082 0.4120 0.066 Uiso calc R 1
N N5 0.6854(3) 0.3574(4) 0.32995(13) 0.0538(14) Uani d . 1
H H5A 0.7042 0.4135 0.3170 0.065 Uiso calc R 1
H H5B 0.7390 0.3180 0.3339 0.065 Uiso calc R 1
N N6 0.5073(3) 0.3308(3) 0.36175(16) 0.0625(16) Uani d . 1
H H6A 0.4970 0.2715 0.3739 0.075 Uiso calc R 1
H H6B 0.4554 0.3702 0.3668 0.075 Uiso calc R 1
N N7 0.7606(3) 0.4297(3) 0.41861(15) 0.0624(16) Uani d . 1
H H7C 0.8085 0.3861 0.4128 0.075 Uiso calc R 1
H H7D 0.7791 0.4901 0.4098 0.075 Uiso calc R 1
N N8 0.5739(3) 0.4383(3) 0.44283(13) 0.0483(14) Uani d . 1
H H8A 0.5245 0.4816 0.4364 0.058 Uiso calc R 1
H H8B 0.5488 0.3867 0.4569 0.058 Uiso calc R 1
N N9 0.3237(3) 0.4320(4) 0.39355(15) 0.0531(15) Uani d . 1
N N10 0.1843(3) 0.7038(4) 0.40890(15) 0.0539(15) Uani d . 1
N N11 0.4716(4) 0.6769(4) 0.47419(15) 0.0568(16) Uani d . 1
N N12 0.4435(3) 0.8605(4) 0.35978(14) 0.0488(14) Uani d . 1
N N13 0.5947(3) 0.5724(4) 0.35587(15) 0.0535(16) Uani d . 1
N N14 0.3119(4) 0.6286(4) 0.28505(15) 0.0665(18) Uani d . 1
O O1 0.0188(3) 0.6836(4) 0.45869(14) 0.0775(16) Uani d D 1
O O2 0.4258(3) 0.0620(3) 0.33942(16) 0.0716(14) Uani d D 1
O O3 0.2555(3) 0.5748(4) 0.20204(13) 0.0963(19) Uani d D 1
O O4 0.5000 0.7270(5) 0.2500 0.099(2) Uani d SD 1
O O5 0.3429(3) 0.1477(5) 0.41272(18) 0.1026(18) Uani d D 1
C C1 0.1983(5) 0.3623(6) 0.2858(2) 0.091(3) Uani d . 1
H H1C 0.2661 0.3864 0.2893 0.109 Uiso calc R 1
H H1D 0.1906 0.3248 0.2591 0.109 Uiso calc R 1
C C2 0.1274(5) 0.4455(6) 0.2852(2) 0.086(3) Uani d . 1
H H2C 0.1427 0.4923 0.2629 0.104 Uiso calc R 1
H H2D 0.0604 0.4211 0.2789 0.104 Uiso calc R 1
C C3 0.1609(4) 0.3306(5) 0.46117(18) 0.064(2) Uani d . 1
H H3C 0.2257 0.3589 0.4689 0.076 Uiso calc R 1
H H3D 0.1456 0.2824 0.4830 0.076 Uiso calc R 1
C C4 0.0834(4) 0.4102(5) 0.45824(17) 0.061(2) Uani d . 1
H H4C 0.0177 0.3813 0.4539 0.074 Uiso calc R 1
H H4D 0.0860 0.4489 0.4846 0.074 Uiso calc R 1
C C5 0.6095(5) 0.3076(6) 0.3027(2) 0.106(3) Uani d . 1
H H5C 0.6112 0.3333 0.2736 0.127 Uiso calc R 1
H H5D 0.6250 0.2375 0.3018 0.127 Uiso calc R 1
C C6 0.5141(5) 0.3190(6) 0.3164(2) 0.110(3) Uani d . 1
H H6C 0.4752 0.2615 0.3071 0.132 Uiso calc R 1
H H6D 0.4840 0.3763 0.3020 0.132 Uiso calc R 1
C C7 0.7463(5) 0.4309(5) 0.46471(19) 0.072(2) Uani d . 1
H H7A 0.8021 0.4630 0.4802 0.087 Uiso calc R 1
H H7B 0.7407 0.3639 0.4755 0.087 Uiso calc R 1
C C8 0.6534(4) 0.4868(5) 0.47051(19) 0.0606(19) Uani d . 1
H H8C 0.6610 0.5554 0.4620 0.073 Uiso calc R 1
H H8D 0.6371 0.4851 0.5005 0.073 Uiso calc R 1
C C9 0.3514(4) 0.5131(4) 0.38950(17) 0.0385(16) Uani d . 1
C C10 0.2612(4) 0.6829(4) 0.39777(16) 0.0361(15) Uani d . 1
C C11 0.4408(4) 0.6643(4) 0.43898(18) 0.0357(16) Uani d . 1
C C12 0.4243(4) 0.7784(4) 0.36780(17) 0.0343(15) Uani d . 1
C C13 0.5186(4) 0.6004(4) 0.36404(15) 0.0350(14) Uani d . 1
C C14 0.3402(4) 0.6327(4) 0.32031(19) 0.0421(16) Uani d . 1
H H1 0.016(4) 0.718(5) 0.4802(17) 0.080 Uiso d D 1
H H2 0.0778(17) 0.678(4) 0.4516(17) 0.080 Uiso d D 1
H H3 0.372(3) 0.078(3) 0.3229(15) 0.080 Uiso d D 1
H H4 0.4113(17) -0.0018(17) 0.3443(17) 0.080 Uiso d D 1
H H5 0.269(4) 0.598(4) 0.2280(9) 0.080 Uiso d D 1
H H6 0.312(2) 0.575(4) 0.1913(14) 0.080 Uiso d D 1
H H7 0.5503(9) 0.686(2) 0.249(2) 0.080 Uiso d D 1
H H8 0.387(3) 0.173(5) 0.4315(12) 0.080 Uiso d D 1
H H9 0.369(4) 0.145(5) 0.3890(9) 0.080 Uiso d D 1

loop_
_atom_site_aniso_label
_atom_site_aniso_U_11
_atom_site_aniso_U_22
_atom_site_aniso_U_33
_atom_site_aniso_U_12
_atom_site_aniso_U_13
_atom_site_aniso_U_23
Cu1 0.0491(5) 0.0375(5) 0.0478(5) -0.0015(4) 0.0080(4) -0.0004(4)
Cu2 0.0362(5) 0.0676(7) 0.0450(5) 0.0023(4) 0.0059(4) -0.0024(4)
Fe1 0.0277(4) 0.0340(5) 0.0373(5) -0.0017(4) 0.0067(4) -0.0016(4)
N1 0.072(4) 0.060(4) 0.089(5) -0.014(3) 0.025(3) -0.027(3)
N2 0.042(3) 0.051(4) 0.075(4) -0.011(3) 0.007(3) 0.023(3)
N3 0.028(3) 0.044(4) 0.067(4) -0.009(2) 0.005(3) 0.005(3)
N4 0.049(3) 0.048(4) 0.070(4) -0.008(3) 0.013(3) -0.014(3)
N5 0.051(3) 0.056(4) 0.056(4) 0.013(3) 0.017(3) 0.014(3)
N6 0.039(3) 0.059(4) 0.090(4) 0.011(3) 0.006(3) -0.012(3)
N7 0.037(3) 0.055(4) 0.097(5) 0.000(3) 0.017(3) -0.020(3)
N8 0.043(3) 0.051(4) 0.052(3) 0.003(3) 0.003(3) 0.011(3)
N9 0.043(3) 0.039(4) 0.079(4) -0.004(3) 0.012(3) 0.002(3)
N10 0.037(3) 0.054(4) 0.073(4) 0.009(3) 0.022(3) 0.001(3)
N11 0.062(4) 0.076(5) 0.032(3) -0.014(3) 0.006(3) -0.001(3)
N12 0.043(3) 0.046(4) 0.058(4) 0.004(3) 0.008(2) 0.005(3)
N13 0.029(3) 0.067(4) 0.066(4) 0.007(3) 0.020(3) -0.005(3)
N14 0.063(4) 0.099(5) 0.036(3) -0.018(3) -0.006(3) -0.007(3)
O1 0.062(3) 0.103(5) 0.071(4) -0.024(3) 0.033(3) -0.032(3)
O2 0.061(3) 0.064(4) 0.089(4) -0.001(3) -0.003(3) 0.015(3)
O3 0.064(3) 0.175(6) 0.052(3) -0.048(4) 0.023(3) -0.038(3)
O4 0.085(5) 0.102(7) 0.116(6) 0.000 0.043(6) 0.000
O5 0.068(4) 0.124(5) 0.115(4) -0.002(4) 0.001(3) -0.029(4)
C1 0.094(6) 0.114(8) 0.068(6) -0.029(6) 0.039(5) -0.012(5)
C2 0.087(6) 0.129(9) 0.041(5) -0.038(6) -0.010(5) 0.023(5)
C3 0.056(5) 0.095(7) 0.039(5) -0.018(4) -0.002(4) 0.003(4)
C4 0.060(5) 0.080(6) 0.046(4) -0.020(4) 0.019(4) -0.010(4)
C5 0.058(5) 0.186(10) 0.072(6) 0.008(6) -0.012(5) -0.059(6)
C6 0.081(6) 0.181(10) 0.068(6) -0.022(6) 0.007(5) -0.053(6)
C7 0.060(5) 0.099(7) 0.057(5) 0.002(4) -0.012(4) -0.022(4)
C8 0.072(5) 0.059(5) 0.054(5) -0.008(4) 0.024(4) -0.007(4)
C9 0.022(3) 0.044(5) 0.050(4) 0.011(3) 0.004(3) -0.010(3)
C10 0.045(4) 0.028(4) 0.035(4) -0.008(3) 0.004(3) 0.002(3)
C11 0.024(3) 0.035(4) 0.050(4) -0.003(3) 0.015(3) 0.006(3)
C12 0.025(3) 0.038(4) 0.041(4) 0.009(3) 0.005(3) -0.004(3)
C13 0.044(4) 0.031(4) 0.031(3) -0.014(3) 0.007(3) 0.007(3)
C14 0.027(4) 0.043(4) 0.058(4) -0.007(3) 0.014(3) 0.004(4)

loop_
_atom_type_symbol
_atom_type_description
_atom_type_scat_dispersion_real
_atom_type_scat_dispersion_imag
_atom_type_scat_source
C C 0.0033 0.0016 'International Tables Vol C Tables 4.2.6.8 and 6.1.1.4'
H H 0.0000 0.0000 'International Tables Vol C Tables 4.2.6.8 and 6.1.1.4'
N N 0.0061 0.0033 'International Tables Vol C Tables 4.2.6.8 and 6.1.1.4'
Cu Cu 0.3201 1.2651 'International Tables Vol C Tables 4.2.6.8 and 6.1.1.4'
Fe Fe 0.3463 0.8444 'International Tables Vol C Tables 4.2.6.8 and 6.1.1.4'
O O 0.0106 0.0060 'International Tables Vol C Tables 4.2.6.8 and 6.1.1.4'

loop_
_geom_angle_atom_site_label_1
_geom_angle_atom_site_label_2
_geom_angle_atom_site_label_3
_geom_angle_site_symmetry_1
_geom_angle_site_symmetry_3
_geom_angle
_geom_angle_publ_flag
N4 Cu1 N1 . . 172.59(19) y
N4 Cu1 N3 . . 84.34(19) y
N1 Cu1 N3 . . 96.0(2) y
N4 Cu1 N2 . . 95.6(2) y
N1 Cu1 N2 . . 83.9(2) y
N3 Cu1 N2 . . 178.96(18) y
N4 Cu1 N9 . . 89.74(17) y
N1 Cu1 N9 . . 97.67(17) y
N3 Cu1 N9 . . 87.37(17) y
N2 Cu1 N9 . . 93.67(17) y
N6 Cu2 N7 . . 171.0(2) y
N6 Cu2 N8 . . 96.40(19) y
N7 Cu2 N8 . . 83.32(18) y
N6 Cu2 N5 . . 83.39(19) y
N7 Cu2 N5 . . 97.89(18) y
N8 Cu2 N5 . . 173.55(19) y
N6 Cu2 N10 . 3_545 85.50(17) ?
N7 Cu2 N10 . 3_545 85.77(17) ?
N8 Cu2 N10 . 3_545 101.76(16) ?
N5 Cu2 N10 . 3_545 84.66(16) ?
N6 Cu2 N13 . . 94.80(17) y
N7 Cu2 N13 . . 94.15(17) y
N8 Cu2 N13 . . 87.01(16) y
N5 Cu2 N13 . . 86.58(16) y
N10 Cu2 N13 3_545 . 171.15(13) ?
C12 Fe1 C9 . . 177.1(2) y
C12 Fe1 C10 . . 92.9(2) y
C9 Fe1 C10 . . 86.6(2) y
C12 Fe1 C11 . . 89.5(2) y
C9 Fe1 C11 . . 93.3(2) y
C10 Fe1 C11 . . 88.2(2) y
C12 Fe1 C13 . . 90.8(2) y
C9 Fe1 C13 . . 89.8(2) y
C10 Fe1 C13 . . 176.2(2) y
C11 Fe1 C13 . . 90.6(2) y
C12 Fe1 C14 . . 88.3(2) y
C9 Fe1 C14 . . 88.9(2) y
C10 Fe1 C14 . . 92.0(2) y
C11 Fe1 C14 . . 177.8(2) y
C13 Fe1 C14 . . 89.3(2) y
C1 N1 Cu1 . . 108.4(4) ?
C1 N1 H1A . . 110.0 ?
Cu1 N1 H1A . . 110.0 ?
C1 N1 H1B . . 110.0 ?
Cu1 N1 H1B . . 110.0 ?
H1A N1 H1B . . 108.4 ?
C2 N2 Cu1 . . 108.1(4) ?
C2 N2 H2A . . 110.1 ?
Cu1 N2 H2A . . 110.1 ?
C2 N2 H2B . . 110.1 ?
Cu1 N2 H2B . . 110.1 ?
H2A N2 H2B . . 108.4 ?
C3 N3 Cu1 . . 108.4(4) ?
C3 N3 H3A . . 110.0 ?
Cu1 N3 H3A . . 110.0 ?
C3 N3 H3B . . 110.0 ?
Cu1 N3 H3B . . 110.0 ?
H3A N3 H3B . . 108.4 ?
C4 N4 Cu1 . . 109.0(4) ?
C4 N4 H4A . . 109.9 ?
Cu1 N4 H4A . . 109.9 ?
C4 N4 H4B . . 109.9 ?
Cu1 N4 H4B . . 109.9 ?
H4A N4 H4B . . 108.3 ?
C5 N5 Cu2 . . 110.1(4) ?
C5 N5 H5A . . 109.6 ?
Cu2 N5 H5A . . 109.6 ?
C5 N5 H5B . . 109.6 ?
Cu2 N5 H5B . . 109.6 ?
H5A N5 H5B . . 108.2 ?
C6 N6 Cu2 . . 110.2(4) ?
C6 N6 H6A . . 109.6 ?
Cu2 N6 H6A . . 109.6 ?
C6 N6 H6B . . 109.6 ?
Cu2 N6 H6B . . 109.6 ?
H6A N6 H6B . . 108.1 ?
C7 N7 Cu2 . . 107.9(3) ?
C7 N7 H7C . . 110.1 ?
Cu2 N7 H7C . . 110.1 ?
C7 N7 H7D . . 110.1 ?
Cu2 N7 H7D . . 110.1 ?
H7C N7 H7D . . 108.4 ?
C8 N8 Cu2 . . 109.0(3) ?
C8 N8 H8A . . 109.9 ?
Cu2 N8 H8A . . 109.9 ?
C8 N8 H8B . . 109.9 ?
Cu2 N8 H8B . . 109.9 ?
H8A N8 H8B . . 108.3 ?
C9 N9 Cu1 . . 120.0(4) ?
C13 N13 Cu2 . . 111.8(4) ?
H1 O1 H2 . . 110(4) ?
H3 O2 H4 . . 98(2) ?
H5 O3 H6 . . 103(3) ?
H8 O5 H9 . . 107(3) ?
C2 C1 N1 . . 105.7(5) ?
C2 C1 H1C . . 110.6 ?
N1 C1 H1C . . 110.6 ?
C2 C1 H1D . . 110.6 ?
N1 C1 H1D . . 110.6 ?
H1C C1 H1D . . 108.7 ?
N2 C2 C1 . . 109.2(6) ?
N2 C2 H2C . . 109.8 ?
C1 C2 H2C . . 109.8 ?
N2 C2 H2D . . 109.8 ?
C1 C2 H2D . . 109.8 ?
H2C C2 H2D . . 108.3 ?
N3 C3 C4 . . 107.4(5) ?
N3 C3 H3C . . 110.2 ?
C4 C3 H3C . . 110.2 ?
N3 C3 H3D . . 110.2 ?
C4 C3 H3D . . 110.2 ?
H3C C3 H3D . . 108.5 ?
N4 C4 C3 . . 107.1(5) ?
N4 C4 H4C . . 110.3 ?
C3 C4 H4C . . 110.3 ?
N4 C4 H4D . . 110.3 ?
C3 C4 H4D . . 110.3 ?
H4C C4 H4D . . 108.5 ?
C6 C5 N5 . . 113.8(6) ?
C6 C5 H5C . . 108.8 ?
N5 C5 H5C . . 108.8 ?
C6 C5 H5D . . 108.8 ?
N5 C5 H5D . . 108.8 ?
H5C C5 H5D . . 107.7 ?
C5 C6 N6 . . 115.6(6) ?
C5 C6 H6C . . 108.4 ?
N6 C6 H6C . . 108.4 ?
C5 C6 H6D . . 108.4 ?
N6 C6 H6D . . 108.4 ?
H6C C6 H6D . . 107.4 ?
N7 C7 C8 . . 106.9(5) ?
N7 C7 H7A . . 110.4 ?
C8 C7 H7A . . 110.4 ?
N7 C7 H7B . . 110.4 ?
C8 C7 H7B . . 110.4 ?
H7A C7 H7B . . 108.6 ?
C7 C8 N8 . . 106.9(5) ?
C7 C8 H8C . . 110.4 ?
N8 C8 H8C . . 110.4 ?
C7 C8 H8D . . 110.4 ?
N8 C8 H8D . . 110.4 ?
H8C C8 H8D . . 108.6 ?
N9 C9 Fe1 . . 176.3(6) ?
N10 C10 Fe1 . . 178.9(5) ?
N11 C11 Fe1 . . 178.9(5) ?
N12 C12 Fe1 . . 178.4(5) ?
N13 C13 Fe1 . . 178.0(5) ?
N14 C14 Fe1 . . 177.4(6) ?

loop_
_geom_bond_atom_site_label_1
_geom_bond_atom_site_label_2
_geom_bond_site_symmetry_2
_geom_bond_distance
_geom_bond_publ_flag
Cu1 N4 . 1.996(4) y
Cu1 N1 . 2.011(5) y
Cu1 N3 . 2.011(4) y
Cu1 N2 . 2.019(4) y
Cu1 N9 . 2.472(5) y
Cu2 N6 . 1.993(4) y
Cu2 N7 . 1.996(4) y
Cu2 N8 . 2.026(4) y
Cu2 N5 . 2.030(4) y
Cu2 N10 3_545 2.686(5) ?
Cu2 N13 . 2.686(5) y
Fe1 C12 . 1.891(6) y
Fe1 C9 . 1.895(6) y
Fe1 C10 . 1.917(5) y
Fe1 C11 . 1.933(6) y
Fe1 C13 . 1.935(6) y
Fe1 C14 . 1.940(6) y
N1 C1 . 1.495(7) ?
N1 H1A . 0.9000 ?
N1 H1B . 0.9000 ?
N2 C2 . 1.463(7) ?
N2 H2A . 0.9000 ?
N2 H2B . 0.9000 ?
N3 C3 . 1.467(6) ?
N3 H3A . 0.9000 ?
N3 H3B . 0.9000 ?
N4 C4 . 1.487(6) ?
N4 H4A . 0.9000 ?
N4 H4B . 0.9000 ?
N5 C5 . 1.452(7) ?
N5 H5A . 0.9000 ?
N5 H5B . 0.9000 ?
N6 C6 . 1.427(7) ?
N6 H6A . 0.9000 ?
N6 H6B . 0.9000 ?
N7 C7 . 1.457(6) ?
N7 H7C . 0.9000 ?
N7 H7D . 0.9000 ?
N8 C8 . 1.483(6) ?
N8 H8A . 0.9000 ?
N8 H8B . 0.9000 ?
N9 C9 . 1.166(6) ?
N10 C10 . 1.149(5) ?
N11 C11 . 1.158(6) ?
N12 C12 . 1.169(6) ?
N13 C13 . 1.137(5) ?
N14 C14 . 1.139(6) ?
O1 H1 . 0.81(4) ?
O1 H2 . 0.842(14) ?
O2 H3 . 0.888(19) ?
O2 H4 . 0.899(18) ?
O3 H5 . 0.873(19) ?
O3 H6 . 0.847(19) ?
O4 H7 . 0.879(19) ?
O5 H8 . 0.878(19) ?
O5 H9 . 0.839(19) ?
C1 C2 . 1.474(8) ?
C1 H1C . 0.9700 ?
C1 H1D . 0.9700 ?
C2 H2C . 0.9700 ?
C2 H2D . 0.9700 ?
C3 C4 . 1.497(7) ?
C3 H3C . 0.9700 ?
C3 H3D . 0.9700 ?
C4 H4C . 0.9700 ?
C4 H4D . 0.9700 ?
C5 C6 . 1.388(7) ?
C5 H5C . 0.9700 ?
C5 H5D . 0.9700 ?
C6 H6C . 0.9700 ?
C6 H6D . 0.9700 ?
C7 C8 . 1.483(7) ?
C7 H7A . 0.9700 ?
C7 H7B . 0.9700 ?
C8 H8C . 0.9700 ?
C8 H8D . 0.9700 ?

loop_
_geom_hbond_atom_site_label_D
_geom_hbond_atom_site_label_H
_geom_hbond_atom_site_label_A
_geom_hbond_site_symmetry_A
_geom_hbond_distance_DH
_geom_hbond_distance_HA
_geom_hbond_distance_DA
_geom_hbond_angle_DHA
N1 H1B O4 3_445 0.90 2.59 3.316(5) 138.6
N2 H2A O2 3_455 0.90 2.14 2.999(6) 158.7
N2 H2B N14 . 0.90 2.57 3.335(6) 143.8
N3 H3B O5 . 0.90 2.18 3.074(7) 172.2
N4 H4A N10 . 0.90 2.63 3.308(7) 133.3
N5 H5A O3 2_655 0.90 2.33 3.214(7) 167.3
N6 H6B N9 . 0.90 2.17 3.044(6) 162.8
N7 H7C N12 3_545 0.90 2.55 3.293(6) 140.0
N7 H7D O5 3 0.90 2.29 3.153(8) 159.8
N8 H8B N11 5_666 0.90 2.34 3.104(6) 143.0
O1 H1 N11 7_566 0.81(4) 2.01(5) 2.807(6) 167(6)
O1 H2 N10 . 0.842(14) 2.04(3) 2.806(6) 150(6)
O2 H3 O3 4_545 0.888(19) 1.84(3) 2.697(6) 161(4)
O2 H4 N12 1_545 0.899(18) 1.96(2) 2.799(7) 155(2)
O3 H5 N14 . 0.873(19) 1.88(2) 2.741(6) 170(6)
O3 H6 N13 2_655 0.847(19) 1.99(2) 2.787(6) 156(5)
O4 H7 N14 2_655 0.879(19) 2.33(3) 3.118(6) 149(5)
O5 H8 O1 3_545 0.878(19) 1.92(3) 2.734(7) 153(5)
O5 H9 O2 . 0.839(19) 2.09(4) 2.844(7) 150(6)

loop_
_geom_torsion_atom_site_label_1
_geom_torsion_atom_site_label_2
_geom_torsion_atom_site_label_3
_geom_torsion_atom_site_label_4
_geom_torsion
N4 Cu1 N1 C1 103.2(16)
N3 Cu1 N1 C1 -164.2(4)
N2 Cu1 N1 C1 16.8(4)
N9 Cu1 N1 C1 -76.1(4)
N4 Cu1 N2 C2 -160.1(4)
N1 Cu1 N2 C2 12.5(4)
N3 Cu1 N2 C2 -72(11)
N9 Cu1 N2 C2 109.8(4)
N4 Cu1 N3 C3 -16.3(4)
N1 Cu1 N3 C3 171.1(3)
N2 Cu1 N3 C3 -105(11)
N9 Cu1 N3 C3 73.7(3)
N1 Cu1 N4 C4 80.4(17)
N3 Cu1 N4 C4 -12.9(4)
N2 Cu1 N4 C4 166.0(4)
N9 Cu1 N4 C4 -100.3(4)
N6 Cu2 N5 C5 -2.0(5)
N7 Cu2 N5 C5 169.1(5)
N8 Cu2 N5 C5 -90.5(17)
N13 Cu2 N5 C5 -97.2(5)
N7 Cu2 N6 C6 -111.6(13)
N8 Cu2 N6 C6 160.7(5)
N5 Cu2 N6 C6 -12.8(5)
N13 Cu2 N6 C6 73.2(5)
N6 Cu2 N7 C7 -66.9(13)
N8 Cu2 N7 C7 21.9(4)
N5 Cu2 N7 C7 -164.5(4)
N13 Cu2 N7 C7 108.4(4)
N6 Cu2 N8 C8 179.1(4)
N7 Cu2 N8 C8 8.1(4)
N5 Cu2 N8 C8 -93.1(17)
N13 Cu2 N8 C8 -86.4(4)
N4 Cu1 N9 C9 -66.4(5)
N1 Cu1 N9 C9 113.6(5)
N3 Cu1 N9 C9 -150.7(5)
N2 Cu1 N9 C9 29.3(5)
N6 Cu2 N13 C13 53.0(5)
N7 Cu2 N13 C13 -126.3(5)
N8 Cu2 N13 C13 -43.2(5)
N5 Cu2 N13 C13 136.1(5)
Cu1 N1 C1 C2 -42.4(6)
Cu1 N2 C2 C1 -40.4(6)
N1 C1 C2 N2 54.8(7)
Cu1 N3 C3 C4 42.0(5)
Cu1 N4 C4 C3 39.0(5)
N3 C3 C4 N4 -53.4(6)
Cu2 N5 C5 C6 17.3(9)
N5 C5 C6 N6 -29.8(11)
Cu2 N6 C6 C5 27.0(9)
Cu2 N7 C7 C8 -47.8(5)
N7 C7 C8 N8 55.1(6)
Cu2 N8 C8 C7 -35.9(6)
Cu1 N9 C9 Fe1 -27(8)
C12 Fe1 C9 N9 -15(11)
C10 Fe1 C9 N9 64(8)
C11 Fe1 C9 N9 152(8)
C13 Fe1 C9 N9 -118(8)
C14 Fe1 C9 N9 -28(8)
C12 Fe1 C10 N10 -15E1(3)
C9 Fe1 C10 N10 4E1(3)
C11 Fe1 C10 N10 -6E1(3)
C13 Fe1 C10 N10 2E1(4)
C14 Fe1 C10 N10 13E1(3)
C12 Fe1 C11 N11 1E1(3)
C9 Fe1 C11 N11 -17E1(10)
C10 Fe1 C11 N11 -9E1(3)
C13 Fe1 C11 N11 10E1(3)
C14 Fe1 C11 N11 1E1(3)
C9 Fe1 C12 N12 3E1(2)
C10 Fe1 C12 N12 -5E1(2)
C11 Fe1 C12 N12 -13E1(2)
C13 Fe1 C12 N12 14E1(2)
C14 Fe1 C12 N12 5E1(2)
Cu2 N13 C13 Fe1 41(15)
C12 Fe1 C13 N13 122(15)
C9 Fe1 C13 N13 -61(15)
C10 Fe1 C13 N13 -40(17)
C11 Fe1 C13 N13 32(15)
C14 Fe1 C13 N13 -150(15)
C12 Fe1 C14 N14 -3(12)
C9 Fe1 C14 N14 18E1(10)
C10 Fe1 C14 N14 90(12)
C11 Fe1 C14 N14 -6(17)
C13 Fe1 C14 N14 -94(12)
